data_7202429
loop_
_publ_author_name
'Capacci-Daniel, Christina'
'Dehghan, Shoaleh'
'Wurster, Victoria M.'
'Basile, Joseph A.'
'Hiremath, Rupa'
'Sarjeant, Amy A.'
'Swift, Jennifer A.'

_publ_section_title
;
 Halogen/methyl exchange in a series of isostructural
 1,3-bis(m-dihalophenyl)ureas
;
_journal_issue 12
_journal_name_full CrystEngComm
_journal_page_first 1875
_journal_paper_doi 10.1039/b812138a
_journal_volume 10
_journal_year 2008
_chemical_formula_moiety 'C14 H13 Cl N2 O'
_chemical_formula_sum 'C14 H13 Cl N2 O'
_chemical_formula_weight 260.71
_chemical_melting_point 235.3
_chemical_name_common '1-(m-chlorophenyl)-3-(m-tolyl) urea'
_chemical_name_systematic '1-(m-chlorophenyl)-3-(m-tolyl) urea'
_space_group_IT_number 18
_symmetry_cell_setting orthorhombic
_symmetry_Int_Tables_number 18
_symmetry_space_group_name_Hall 'P 2 2ab'
_symmetry_space_group_name_H-M 'P 21 21 2'
_atom_sites_solution_hydrogens geom
_atom_sites_solution_primary direct
_atom_sites_solution_secondary difmap
_audit_creation_date
;
'Fri Jun 30 15:37:57 2006'
;
_audit_creation_method SHELXL-97
_cell_angle_alpha 90.00
_cell_angle_beta 90.00
_cell_angle_gamma 90.00
_cell_formula_units_Z 2
_cell_length_a 9.5777(5)
_cell_length_b 14.3646(7)
_cell_length_c 4.5596(2)
_cell_measurement_temperature 110
_cell_measurement_theta_max 28.4915
_cell_measurement_theta_min 4.2476
_cell_volume 627.31(5)
_computing_cell_refinement 'Oxford Diffraction CrysAlis RED'
_computing_data_collection 'Oxford Diffraction CrysAlis CCD'
_computing_data_reduction 'Oxford Diffraction CrysAlis RED'
_computing_molecular_graphics 'Sheldrick, G.M. (2000). SHELXTL v6.10.'
_computing_publication_material 'Sheldrick, G.M. (2000). SHELXTL v6.10.'
_computing_structure_refinement 'Sheldrick, G.M. (2000). SHELXTL v6.10.'
_computing_structure_solution 'Sheldrick, G.M. (2000). SHELXTL v6.10.'
_diffrn_ambient_temperature 110
_diffrn_detector_area_resol_mean 15.9890
_diffrn_measured_fraction_theta_full 0.996
_diffrn_measured_fraction_theta_max 0.996
_diffrn_measurement_details 'see scan set'
_diffrn_measurement_device Kappa
_diffrn_measurement_device_type Xcalibur3
_diffrn_measurement_method ' omega scans'
_diffrn_orient_matrix_UB_11 -0.0189040031
_diffrn_orient_matrix_UB_12 0.0463916780
_diffrn_orient_matrix_UB_13 0.0380088770
_diffrn_orient_matrix_UB_21 -0.1056461910
_diffrn_orient_matrix_UB_22 0.0380503592
_diffrn_orient_matrix_UB_23 -0.0259155703
_diffrn_orient_matrix_UB_31 -0.1126077590
_diffrn_orient_matrix_UB_32 -0.0434104360
_diffrn_orient_matrix_UB_33 0.0179422285
_diffrn_radiation_monochromator graphite
_diffrn_radiation_probe x-ray
_diffrn_radiation_type 'Mo K\a'
_diffrn_radiation_wavelength 0.71073
_diffrn_reflns_av_R_equivalents 0.0459
_diffrn_reflns_av_sigmaI/netI 0.0298
_diffrn_reflns_limit_h_max 12
_diffrn_reflns_limit_h_min -12
_diffrn_reflns_limit_k_max 19
_diffrn_reflns_limit_k_min -19
_diffrn_reflns_limit_l_max 6
_diffrn_reflns_limit_l_min -6
_diffrn_reflns_number 9349
_diffrn_reflns_resolution_max 0.74
_diffrn_reflns_theta_full 28.55
_diffrn_reflns_theta_max 28.55
_diffrn_reflns_theta_min 4.47
_diffrn_source 'Enhance (Mo) X-ray Source'
_diffrn_source_current 40
_diffrn_source_power 2
_diffrn_source_voltage 50
_diffrn_standards_interval_count 1
_diffrn_standards_interval_time 50
_exptl_absorpt_coefficient_mu 0.293
_exptl_absorpt_correction_T_max 0.985
_exptl_absorpt_correction_T_min 0.892
_exptl_absorpt_correction_type analytical
_exptl_absorpt_process_details
;
CrysAlis RED, Oxford Diffraction Ltd.,
Version 1.171.29.5 (release 22-02-2006 CrysAlis171 .NET)
(compiled Feb 22 2006,13:01:44)
Analytical numeric absorption correction using a multifaceted crystal
model based on expressions derived by R.C. Clark & J.S. Reid.
(Clark, R. C. & Reid, J. S. (1995). Acta Cryst. A51, 887-897)
;
_exptl_crystal_colour colorless
_exptl_crystal_density_diffrn 1.380
_exptl_crystal_density_method 'not measured'
_exptl_crystal_description prism
_exptl_crystal_F_000 272
_exptl_crystal_recrystallization_method benzene
_exptl_crystal_size_max 0.1923
_exptl_crystal_size_mid 0.0840
_exptl_crystal_size_min 0.0218
_refine_diff_density_max 0.191
_refine_diff_density_min -0.200
_refine_diff_density_rms 0.045
_refine_ls_abs_structure_details 'Flack H D (1983), Acta Cryst. A39, 876-881'
_refine_ls_abs_structure_Flack 0.06(11)
_refine_ls_extinction_method none
_refine_ls_goodness_of_fit_ref 1.118
_refine_ls_hydrogen_treatment mixed
_refine_ls_matrix_type full
_refine_ls_number_parameters 97
_refine_ls_number_reflns 1597
_refine_ls_number_restraints 2
_refine_ls_restrained_S_all 1.122
_refine_ls_R_factor_all 0.0492
_refine_ls_R_factor_gt 0.0410
_refine_ls_shift/su_max 0.001
_refine_ls_shift/su_mean 0.000
_refine_ls_structure_factor_coef Fsqd
_refine_ls_weighting_details 'calc w=1/[\s^2^(Fo^2^)+(0.0595P)^2^+0.0000P] where P=(Fo^2^+2Fc^2^)/3'
_refine_ls_weighting_scheme calc
_refine_ls_wR_factor_gt 0.0983
_refine_ls_wR_factor_ref 0.1026
_reflns_number_gt 1387
_reflns_number_total 1597
_reflns_threshold_expression >2sigma(I)
_cod_data_source_file b812138a.txt
_cod_data_source_block mClMePU
_cod_database_code 7202429
_audit_creation_method_reference
;
CrysAlis RED, Oxford Diffraction Ltd.,
Version 1.171.29.5 (release 22-02-2006 CrysAlis171 .NET)
(compiled Feb 22 2006,13:01:44)
;
_computing_data_collection_reference
;
CrysAlis CCD, Oxford Diffraction Ltd.,
Version 1.171.29.5 (release 22-02-2006 CrysAlis171 .NET)
(compiled Feb 22 2006,13:01:44)
;
_computing_cell_refinment_reference
;
CrysAlis RED, Oxford Diffraction Ltd.,
Version 1.171.29.5 (release 22-02-2006 CrysAlis171 .NET)
(compiled Feb 22 2006,13:01:44)
;
_computing_data_reduction_reference
;
CrysAlis RED, Oxford Diffraction Ltd.,
Version 1.171.29.5 (release 22-02-2006 CrysAlis171 .NET)
(compiled Feb 22 2006,13:01:44)
;
_cell_measurement_resolution_max 0.74

loop_
_symmetry_equiv_pos_as_xyz
'x, y, z'
'-x, -y, z'
'-x+1/2, y+1/2, -z'
'x+1/2, -y+1/2, -z'

loop_
_atom_site_label
_atom_site_type_symbol
_atom_site_fract_x
_atom_site_fract_y
_atom_site_fract_z
_atom_site_U_iso_or_equiv
_atom_site_adp_type
_atom_site_occupancy
_atom_site_symmetry_multiplicity
_atom_site_calc_flag
_atom_site_refinement_flags
_atom_site_disorder_assembly
_atom_site_disorder_group
Cl1 Cl 0.6550(3) 0.58164(15) 0.9402(8) 0.0412(5) Uani 0.50 1 d PD A 1
N1 N 0.55787(13) 0.93033(9) 0.9576(3) 0.0218(3) Uani 1 1 d . . .
H1 H 0.551(2) 0.9356(16) 1.136(5) 0.040(6) Uiso 1 1 d . . .
O1 O 0.5000 1.0000 0.5266(3) 0.0260(4) Uani 1 2 d S . .
C1 C 0.5000 1.0000 0.7981(5) 0.0208(5) Uani 1 2 d S . .
C2 C 0.63557(16) 0.85650(10) 0.8323(3) 0.0216(3) Uani 1 1 d . . .
C3 C 0.60927(16) 0.76637(11) 0.9306(4) 0.0245(3) Uani 1 1 d . A .
H3 H 0.5397 0.7553 1.0750 0.029 Uiso 1 1 calc R . .
C4 C 0.68584(18) 0.69281(10) 0.8154(4) 0.0290(4) Uani 1 1 d D . .
C5 C 0.78656(18) 0.70853(12) 0.6062(4) 0.0332(4) Uani 1 1 d . A .
H5 H 0.8381 0.6580 0.5267 0.040 Uiso 1 1 calc R . .
C6 C 0.81241(19) 0.79855(13) 0.5124(4) 0.0340(4) Uani 1 1 d . . .
H6 H 0.8822 0.8094 0.3683 0.041 Uiso 1 1 calc R A .
C7 C 0.73825(16) 0.87289(12) 0.6253(4) 0.0273(4) Uani 1 1 d . A .
H7 H 0.7576 0.9345 0.5616 0.033 Uiso 1 1 calc R . .
C8 C 0.6491(17) 0.5944(5) 0.903(4) 0.069(5) Uani 0.50 1 d PD A 2
H8A H 0.5839 0.5681 0.7592 0.104 Uiso 0.50 1 calc PR A 2
H8B H 0.6055 0.5947 1.0970 0.104 Uiso 0.50 1 calc PR A 2
H8C H 0.7342 0.5565 0.9082 0.104 Uiso 0.50 1 calc PR A 2

loop_
_atom_site_aniso_label
_atom_site_aniso_U_11
_atom_site_aniso_U_22
_atom_site_aniso_U_33
_atom_site_aniso_U_23
_atom_site_aniso_U_13
_atom_site_aniso_U_12
Cl1 0.0448(8) 0.0179(4) 0.0609(11) -0.0002(6) -0.0079(7) 0.0026(5)
N1 0.0294(7) 0.0197(6) 0.0162(6) -0.0014(5) 0.0022(5) 0.0034(5)
O1 0.0340(9) 0.0255(8) 0.0184(8) 0.000 0.000 0.0064(6)
C1 0.0226(10) 0.0203(10) 0.0196(10) 0.000 0.000 -0.0021(8)
C2 0.0240(7) 0.0209(7) 0.0200(7) -0.0031(6) -0.0036(6) 0.0025(6)
C3 0.0238(7) 0.0224(7) 0.0272(8) -0.0004(7) -0.0039(7) 0.0015(6)
C4 0.0310(8) 0.0204(7) 0.0357(9) -0.0049(7) -0.0099(7) 0.0042(6)
C5 0.0323(9) 0.0343(9) 0.0328(9) -0.0109(7) -0.0069(8) 0.0134(7)
C6 0.0289(8) 0.0450(10) 0.0280(9) -0.0040(8) 0.0011(7) 0.0077(8)
C7 0.0265(8) 0.0284(8) 0.0269(9) -0.0008(7) -0.0005(7) 0.0019(6)
C8 0.084(7) 0.055(7) 0.069(7) 0.000(4) 0.010(5) 0.024(4)

loop_
_atom_type_symbol
_atom_type_description
_atom_type_scat_dispersion_real
_atom_type_scat_dispersion_imag
_atom_type_scat_source
C C 0.0033 0.0016 'International Tables Vol C Tables 4.2.6.8 and 6.1.1.4'
H H 0.0000 0.0000 'International Tables Vol C Tables 4.2.6.8 and 6.1.1.4'
N N 0.0061 0.0033 'International Tables Vol C Tables 4.2.6.8 and 6.1.1.4'
O O 0.0106 0.0060 'International Tables Vol C Tables 4.2.6.8 and 6.1.1.4'
Cl Cl 0.1484 0.1585 'International Tables Vol C Tables 4.2.6.8 and 6.1.1.4'

loop_
_exptl_crystal_face_index_h
_exptl_crystal_face_index_k
_exptl_crystal_face_index_l
_exptl_crystal_face_perp_dist
12.00 10.00 0.00 0.0452
-12.00 -9.00 0.00 0.0248
7.00 -7.00 -5.00 0.1924
11.00 -11.00 0.00 0.0436
-11.00 11.00 0.00 0.0218
9.00 -6.00 5.00 0.1762

loop_
_geom_angle_atom_site_label_1
_geom_angle_atom_site_label_2
_geom_angle_atom_site_label_3
_geom_angle
_geom_angle_site_symmetry_1
_geom_angle_site_symmetry_3
_geom_angle_publ_flag
C1 N1 C2 123.47(14) . . ?
C1 N1 H1 115.5(16) . . ?
C2 N1 H1 120.8(16) . . ?
O1 C1 N1 122.43(9) . 2_675 ?
O1 C1 N1 122.43(9) . . ?
N1 C1 N1 115.14(19) 2_675 . ?
C7 C2 C3 120.43(15) . . ?
C7 C2 N1 121.43(14) . . ?
C3 C2 N1 118.10(14) . . ?
C4 C3 C2 119.31(15) . . ?
C4 C3 H3 120.3 . . ?
C2 C3 H3 120.3 . . ?
C5 C4 C3 120.51(15) . . ?
C5 C4 C8 120.0(7) . . ?
C3 C4 C8 119.3(7) . . ?
C5 C4 Cl1 120.15(17) . . ?
C3 C4 Cl1 119.34(18) . . ?
C4 C5 C6 119.54(15) . . ?
C4 C5 H5 120.2 . . ?
C6 C5 H5 120.2 . . ?
C7 C6 C5 120.99(17) . . ?
C7 C6 H6 119.5 . . ?
C5 C6 H6 119.5 . . ?
C6 C7 C2 119.21(16) . . ?
C6 C7 H7 120.4 . . ?
C2 C7 H7 120.4 . . ?
C4 C8 H8A 109.5 . . ?
C4 C8 H8B 109.5 . . ?
H8A C8 H8B 109.5 . . ?
C4 C8 H8C 109.5 . . ?
H8A C8 H8C 109.5 . . ?
H8B C8 H8C 109.5 . . ?

loop_
_geom_bond_atom_site_label_1
_geom_bond_atom_site_label_2
_geom_bond_distance
_geom_bond_site_symmetry_2
_geom_bond_publ_flag
Cl1 C4 1.721(3) . ?
N1 C1 1.3555(17) . ?
N1 C2 1.4159(19) . ?
N1 H1 0.82(2) . ?
O1 C1 1.238(3) . ?
C1 N1 1.3554(17) 2_675 ?
C2 C7 1.383(2) . ?
C2 C3 1.393(2) . ?
C3 C4 1.390(2) . ?
C3 H3 0.9500 . ?
C4 C5 1.375(2) . ?
C4 C8 1.510(5) . ?
C5 C6 1.384(3) . ?
C5 H5 0.9500 . ?
C6 C7 1.382(2) . ?
C6 H6 0.9500 . ?
C7 H7 0.9500 . ?
C8 H8A 0.9800 . ?
C8 H8B 0.9800 . ?
C8 H8C 0.9800 . ?

loop_
_geom_torsion_atom_site_label_1
_geom_torsion_atom_site_label_2
_geom_torsion_atom_site_label_3
_geom_torsion_atom_site_label_4
_geom_torsion
_geom_torsion_site_symmetry_1
_geom_torsion_site_symmetry_2
_geom_torsion_site_symmetry_3
_geom_torsion_site_symmetry_4
_geom_torsion_publ_flag
C2 N1 C1 O1 6.67(15) . . . . ?
C2 N1 C1 N1 -173.33(15) . . . 2_675 ?
C1 N1 C2 C7 46.7(2) . . . . ?
C1 N1 C2 C3 -135.53(14) . . . . ?
C7 C2 C3 C4 -1.0(2) . . . . ?
N1 C2 C3 C4 -178.80(15) . . . . ?
C2 C3 C4 C5 0.0(2) . . . . ?
C2 C3 C4 C8 -174.8(7) . . . . ?
C2 C3 C4 Cl1 179.18(17) . . . . ?
C3 C4 C5 C6 0.6(2) . . . . ?
C8 C4 C5 C6 175.4(7) . . . . ?
Cl1 C4 C5 C6 -178.61(18) . . . . ?
C4 C5 C6 C7 -0.2(3) . . . . ?
C5 C6 C7 C2 -0.8(3) . . . . ?
C3 C2 C7 C6 1.4(2) . . . . ?
N1 C2 C7 C6 179.16(15) . . . . ?

loop_
_diffrn_scan_number
_diffrn_scan_type
_diffrn_scan_start
_diffrn_scan_end
_diffrn_scan_width
_diffrn_scan_exptime
_diffrn_scan_omega
_diffrn_scan_theta
_diffrn_scan_kappa
_diffrn_scan_phi
_diffrn_scan_omega1
_diffrn_scan_theta1
_diffrn_scan_frames
1 omega 48.00 95.00 1.00 35.00 - 24.85 58.00 -29.00 0.00 0.00 47
2 omega 48.00 95.00 1.00 35.00 - 24.85 58.00 170.00 0.00 0.00 47
3 omega 5.00 57.00 1.00 35.00 - 24.85 -75.00 240.00 0.00 0.00 52
4 omega 1.00 48.00 1.00 35.00 - 24.85 58.00 170.00 0.00 0.00 47
5 omega -19.00 30.00 1.00 35.00 - -25.62 95.00 89.00 0.00 0.00 49
6 omega -49.00 -2.00 1.00 35.00 - -25.62 58.00 -29.00 0.00 0.00 47
7 omega -40.00 4.00 1.00 35.00 - -25.62 124.00 22.00 0.00 0.00 44
8 omega -19.00 25.00 1.00 35.00 - -25.62 95.00 -90.00 0.00 0.00 44
9 omega -48.00 2.00 1.00 35.00 - -25.62 -45.00 240.00 0.00 0.00 50
10 omega -68.00 -19.00 1.00 35.00 - -25.62 95.00 -159.00 0.00 0.00 49
11 omega -98.00 -48.00 1.00 35.00 - -25.62 -45.00 240.00 0.00 0.00 50
12 omega -68.00 -19.00 1.00 35.00 - -25.62 95.00 89.00 0.00 0.00 49
13 omega -68.00 -30.00 1.00 35.00 - -25.62 95.00 20.00 0.00 0.00 38
14 omega -2.00 45.00 1.00 35.00 - -25.62 58.00 170.00 0.00 0.00 47
15 omega -31.00 -3.00 1.00 35.00 - -25.62 45.00 240.00 0.00 0.00 28
16 omega -49.00 -21.00 1.00 35.00 - -25.62 58.00 170.00 0.00 0.00 28
17 omega -3.00 25.00 1.00 35.00 - -25.62 45.00 240.00 0.00 0.00 28
